data_4128663
loop_
_publ_author_name
'Bamford, Karlee L.'
'Qu, Zheng-Wang'
'Stephan, Douglas W.'

_publ_section_title
;
 Activation of H<sub>2</sub> and Et<sub>3</sub>SiH by the Borinium Cation
 [Mes<sub>2</sub>B]<sup>+</sup>: Avenues to Cations
 [MesB(\m-H)<sub>2</sub>(\m-Mes)BMes]<sup>+</sup> and
 [H<sub>2</sub>B(\m-H)(\m-Mes)B(\m-Mes)(\m-H)BH<sub>2</sub>]<sup/>.
;
_journal_issue 15
_journal_name_full 'Journal of the American Chemical Society'
_journal_page_first 6180
_journal_page_last 6184
_journal_paper_doi 10.1021/jacs.9b02510
_journal_volume 141
_journal_year 2019
_chemical_formula_sum 'C48 H32 B4 F22'
_chemical_formula_weight 1069.97
_space_group_crystal_system orthorhombic
_space_group_IT_number 61
_space_group_name_Hall '-P 2ac 2ab'
_space_group_name_H-M_alt 'P b c a'
_atom_sites_solution_hydrogens mixed
_audit_creation_method SHELXL-2016/6
_cell_angle_alpha 90
_cell_angle_beta 90
_cell_angle_gamma 90
_cell_formula_units_Z 8
_cell_length_a 16.7541(18)
_cell_length_b 20.7321(17)
_cell_length_c 26.318(3)
_cell_measurement_reflns_used 9979
_cell_measurement_temperature 150(2)
_cell_measurement_theta_max 28.92
_cell_measurement_theta_min 2.43
_cell_volume 9141.5(16)
_computing_data_collection 'Bruker APEX2'
_computing_molecular_graphics 'ORTEP-3 (Farrugia, 1999)'
_computing_publication_material 'ORTEP-3 (Farrugia, 1999)'
_computing_structure_refinement 'SHELXL-2016/6 (Sheldrick, 2016)'
_computing_structure_solution 'SHELXS-97 (Sheldrick, 2008)'
_diffrn_ambient_temperature 150(2)
_diffrn_measured_fraction_theta_full 0.999
_diffrn_measured_fraction_theta_max 1.000
_diffrn_measurement_device_type 'Bruker APEX II CCD'
_diffrn_radiation_type MoK\a
_diffrn_radiation_wavelength 0.71073
_diffrn_reflns_av_R_equivalents 0.0810
_diffrn_reflns_av_unetI/netI 0.0424
_diffrn_reflns_Laue_measured_fraction_full 0.999
_diffrn_reflns_Laue_measured_fraction_max 1.000
_diffrn_reflns_limit_h_max 22
_diffrn_reflns_limit_h_min -22
_diffrn_reflns_limit_k_max 27
_diffrn_reflns_limit_k_min -26
_diffrn_reflns_limit_l_max 35
_diffrn_reflns_limit_l_min -35
_diffrn_reflns_number 110670
_diffrn_reflns_point_group_measured_fraction_full 0.999
_diffrn_reflns_point_group_measured_fraction_max 1.000
_diffrn_reflns_theta_full 25.242
_diffrn_reflns_theta_max 28.284
_diffrn_reflns_theta_min 1.547
_exptl_absorpt_coefficient_mu 0.152
_exptl_absorpt_correction_T_max 0.7459
_exptl_absorpt_correction_T_min 0.6766
_exptl_absorpt_correction_type multi-scan
_exptl_absorpt_process_details SADABS
_exptl_crystal_colour colourless
_exptl_crystal_density_diffrn 1.555
_exptl_crystal_density_method 'not measured'
_exptl_crystal_description plate
_exptl_crystal_F_000 4304
_exptl_crystal_size_max 0.404
_exptl_crystal_size_mid 0.310
_exptl_crystal_size_min 0.077
_refine_diff_density_max 0.411
_refine_diff_density_min -0.427
_refine_diff_density_rms 0.128
_refine_ls_extinction_method none
_refine_ls_goodness_of_fit_ref 1.065
_refine_ls_hydrogen_treatment mixed
_refine_ls_matrix_type full
_refine_ls_number_parameters 746
_refine_ls_number_reflns 11345
_refine_ls_number_restraints 132
_refine_ls_restrained_S_all 1.081
_refine_ls_R_factor_all 0.0938
_refine_ls_R_factor_gt 0.0535
_refine_ls_shift/su_max 0.001
_refine_ls_shift/su_mean 0.000
_refine_ls_structure_factor_coef Fsqd
_refine_ls_weighting_details 'w=1/[\s^2^(Fo^2^)+(0.1006P)^2^+3.9191P] where P=(Fo^2^+2Fc^2^)/3'
_refine_ls_weighting_scheme calc
_refine_ls_wR_factor_gt 0.1479
_refine_ls_wR_factor_ref 0.1862
_reflns_Friedel_coverage 0.000
_reflns_number_gt 7601
_reflns_number_total 11345
_reflns_threshold_expression 'I > 2\s(I)'
_cod_data_source_file ja9b02510_si_003.cif
_cod_data_source_block compound_5
_cod_original_cell_volume 9141.5(15)
_cod_database_code 4128663
_shelx_shelxl_version_number 2016/6
_shelx_space_group_comment
;
The symmetry employed for this shelxl refinement is uniquely defined
by the following loop, which should always be used as a source of
symmetry information in preference to the above space-group names.
They are only intended as comments.
;
_shelx_estimated_absorpt_t_min 0.941
_shelx_estimated_absorpt_t_max 0.988

loop_
_space_group_symop_operation_xyz
'x, y, z'
'x+1/2, -y+1/2, -z'
'-x, y+1/2, -z+1/2'
'-x+1/2, -y, z+1/2'
'-x, -y, -z'
'-x-1/2, y-1/2, z'
'x, -y-1/2, z-1/2'
'x-1/2, y, -z-1/2'

loop_
_atom_site_label
_atom_site_type_symbol
_atom_site_fract_x
_atom_site_fract_y
_atom_site_fract_z
_atom_site_U_iso_or_equiv
_atom_site_adp_type
_atom_site_occupancy
_atom_site_site_symmetry_order
_atom_site_calc_flag
_atom_site_refinement_flags_posn
_atom_site_refinement_flags_adp
_atom_site_refinement_flags_occupancy
_atom_site_disorder_assembly
_atom_site_disorder_group
H01 H 0.1737(18) 0.9615(15) 0.5246(12) 0.050(9) Uiso 1 1 d . . . . .
H03 H 0.0973(19) 0.9365(15) 0.4710(12) 0.051(8) Uiso 1 1 d . . . . .
H02 H 0.138(2) 1.0217(18) 0.4784(13) 0.066(10) Uiso 1 1 d . . . . .
H05 H 0.145(2) 0.7800(17) 0.4308(13) 0.064(10) Uiso 1 1 d . . . . .
H06 H 0.047(2) 0.8152(15) 0.4638(13) 0.058(9) Uiso 1 1 d . . . . .
H04 H 0.148(2) 0.8546(16) 0.4728(12) 0.059(9) Uiso 1 1 d . . . . .
B1 B 0.1607(2) 0.97311(17) 0.48700(14) 0.0506(8) Uani 1 1 d . . . . .
B2 B 0.1471(2) 0.90376(14) 0.44529(11) 0.0398(7) Uani 1 1 d . . . . .
B3 B 0.1065(2) 0.82217(16) 0.43910(14) 0.0468(8) Uani 1 1 d . . . . .
B4 B 0.12934(15) 0.85664(11) 0.70774(9) 0.0238(5) Uani 1 1 d . . . . .
F2 F 0.11892(9) 0.77053(7) 0.80371(5) 0.0368(3) Uani 1 1 d . . . . .
F3 F 0.00460(11) 0.77497(9) 0.87229(6) 0.0520(4) Uani 1 1 d . . . . .
F4 F -0.11686(10) 0.86200(9) 0.86462(7) 0.0556(5) Uani 1 1 d . . . . .
F5 F -0.12373(9) 0.94123(8) 0.78173(7) 0.0480(4) Uani 1 1 d . . . . .
F6 F -0.00981(8) 0.93726(7) 0.71162(5) 0.0343(3) Uani 1 1 d . . . . .
F8 F 0.05738(9) 0.92473(7) 0.61358(6) 0.0360(3) Uani 1 1 d . . . . .
F9 F -0.03367(10) 0.86939(8) 0.54469(6) 0.0471(4) Uani 1 1 d . . . . .
F10 F -0.06799(12) 0.74073(9) 0.54958(7) 0.0581(5) Uani 1 1 d . . . . .
F11 F -0.01031(11) 0.66937(7) 0.62859(7) 0.0501(4) Uani 1 1 d . . . . .
F12 F 0.08143(8) 0.72454(6) 0.69930(5) 0.0323(3) Uani 1 1 d . . . . .
F14 F 0.21774(8) 0.75365(7) 0.64370(5) 0.0351(3) Uani 1 1 d . . . . .
F15 F 0.35001(9) 0.69327(7) 0.67110(6) 0.0431(4) Uani 1 1 d . . . . .
F16 F 0.42149(9) 0.71947(8) 0.76165(7) 0.0471(4) Uani 1 1 d . . . . .
F17 F 0.35797(9) 0.81151(8) 0.82392(6) 0.0440(4) Uani 1 1 d . . . . .
F18 F 0.22550(8) 0.87334(7) 0.79720(5) 0.0332(3) Uani 1 1 d . . . . .
F20 F 0.22041(9) 0.89060(7) 0.61944(5) 0.0357(3) Uani 1 1 d . . . . .
F21 F 0.29877(10) 1.00012(8) 0.60011(6) 0.0491(4) Uani 1 1 d . . . . .
F22 F 0.28980(10) 1.10135(7) 0.66680(7) 0.0506(4) Uani 1 1 d . . . . .
F23 F 0.19893(10) 1.08922(7) 0.75206(7) 0.0456(4) Uani 1 1 d . . . . .
F24 F 0.12439(9) 0.98056(6) 0.77309(5) 0.0339(3) Uani 1 1 d . . . . .
C1 C 0.06346(13) 0.85603(10) 0.75444(9) 0.0253(4) Uani 1 1 d . . . . .
C2 C 0.06123(14) 0.81545(11) 0.79613(9) 0.0296(5) Uani 1 1 d . . . . .
C3 C 0.00206(16) 0.81649(13) 0.83305(9) 0.0362(6) Uani 1 1 d . . . . .
C4 C -0.05962(15) 0.85949(13) 0.82868(10) 0.0384(6) Uani 1 1 d . . . . .
C5 C -0.06246(14) 0.89959(12) 0.78747(10) 0.0348(6) Uani 1 1 d . . . . .
C6 C -0.00249(14) 0.89671(10) 0.75160(9) 0.0279(5) Uani 1 1 d . . . . .
C7 C 0.07749(13) 0.82684(10) 0.65982(8) 0.0248(4) Uani 1 1 d . . . . .
C8 C 0.04436(14) 0.86046(11) 0.61922(9) 0.0284(5) Uani 1 1 d . . . . .
C9 C -0.00366(15) 0.83296(13) 0.58256(9) 0.0352(5) Uani 1 1 d . . . . .
C10 C -0.02162(16) 0.76821(13) 0.58490(10) 0.0386(6) Uani 1 1 d . . . . .
C11 C 0.00824(16) 0.73242(12) 0.62455(10) 0.0354(5) Uani 1 1 d . . . . .
C12 C 0.05550(13) 0.76216(11) 0.66084(9) 0.0273(5) Uani 1 1 d . . . . .
C13 C 0.21144(13) 0.81479(10) 0.72042(8) 0.0243(4) Uani 1 1 d . . . . .
C14 C 0.24804(14) 0.76908(10) 0.68991(9) 0.0273(5) Uani 1 1 d . . . . .
C15 C 0.31752(14) 0.73678(11) 0.70316(10) 0.0309(5) Uani 1 1 d . . . . .
C16 C 0.35393(14) 0.75049(11) 0.74830(10) 0.0332(5) Uani 1 1 d . . . . .
C17 C 0.32231(14) 0.79668(11) 0.77940(9) 0.0304(5) Uani 1 1 d . . . . .
C18 C 0.25345(14) 0.82783(11) 0.76486(9) 0.0270(5) Uani 1 1 d . . . . .
C19 C 0.16633(13) 0.92946(10) 0.69642(8) 0.0252(4) Uani 1 1 d . . . . .
C20 C 0.21268(14) 0.93913(11) 0.65325(9) 0.0287(5) Uani 1 1 d . . . . .
C21 C 0.25355(15) 0.99554(12) 0.64246(10) 0.0347(5) Uani 1 1 d . . . . .
C22 C 0.24920(15) 1.04623(11) 0.67560(11) 0.0370(6) Uani 1 1 d . . . . .
C23 C 0.20445(15) 1.03988(11) 0.71903(10) 0.0332(5) Uani 1 1 d . . . . .
C24 C 0.16527(14) 0.98229(11) 0.72862(9) 0.0283(5) Uani 1 1 d . . . . .
C100 C 0.23074(18) 0.94359(12) 0.44603(10) 0.0395(6) Uani 1 1 d . . . . .
C101 C 0.29977(18) 0.91386(13) 0.46944(10) 0.0421(6) Uani 1 1 d . . . . .
C102 C 0.2927(2) 0.86321(17) 0.51001(11) 0.0565(8) Uani 1 1 d . . . . .
H10A H 0.341665 0.862409 0.530330 0.085 Uiso 1 1 calc R U . . .
H10B H 0.284552 0.820948 0.494152 0.085 Uiso 1 1 calc R U . . .
H10C H 0.247128 0.873242 0.532006 0.085 Uiso 1 1 calc R U . . .
C103 C 0.3750(2) 0.93011(15) 0.45309(12) 0.0498(7) Uani 1 1 d . . . . .
H103 H 0.419921 0.910886 0.469090 0.060 Uiso 1 1 calc R U . . .
C104 C 0.3874(2) 0.97398(15) 0.41372(12) 0.0519(8) Uani 1 1 d . . . . .
C105 C 0.4703(2) 0.99096(19) 0.39691(17) 0.0727(11) Uani 1 1 d . . . . .
H10D H 0.506357 0.989949 0.426228 0.109 Uiso 1 1 calc R U . . .
H10E H 0.470343 1.034309 0.382060 0.109 Uiso 1 1 calc R U . . .
H10F H 0.488431 0.959720 0.371453 0.109 Uiso 1 1 calc R U . . .
C106 C 0.3214(2) 1.00245(14) 0.39029(12) 0.0509(8) Uani 1 1 d . . . . .
H106 H 0.329890 1.032376 0.363496 0.061 Uiso 1 1 calc R U . . .
C107 C 0.24494(19) 0.98858(12) 0.40474(10) 0.0423(6) Uani 1 1 d . . . . .
C108 C 0.1773(2) 1.02210(14) 0.37720(12) 0.0527(8) Uani 1 1 d . . . . .
H10G H 0.175913 1.007651 0.341754 0.079 Uiso 1 1 calc R U . . .
H10H H 0.185666 1.068861 0.378278 0.079 Uiso 1 1 calc R U . . .
H10I H 0.126575 1.011475 0.393735 0.079 Uiso 1 1 calc R U . . .
C200 C 0.10249(16) 0.87992(12) 0.39315(10) 0.0373(6) Uani 1 1 d . . . . .
C201 C 0.02359(17) 0.90618(13) 0.38251(11) 0.0411(6) Uani 1 1 d . . . . .
C202 C -0.0340(2) 0.92424(18) 0.42386(12) 0.0598(9) Uani 1 1 d . . . . .
H20A H -0.088324 0.924896 0.410140 0.090 Uiso 1 1 calc R U . . .
H20B H -0.020381 0.967076 0.437023 0.090 Uiso 1 1 calc R U . . .
H20C H -0.030709 0.892541 0.451404 0.090 Uiso 1 1 calc R U . . .
C203 C 0.00141(16) 0.91587(12) 0.33304(11) 0.0384(6) Uani 1 1 d . . . . .
H203 H -0.050188 0.932834 0.326304 0.046 Uiso 1 1 calc R U . . .
C204 C 0.05137(16) 0.90188(11) 0.29210(10) 0.0344(5) Uani 1 1 d . . . . .
C205 C 0.02508(18) 0.91483(12) 0.23875(10) 0.0399(6) Uani 1 1 d . . . . .
H20D H 0.063805 0.896238 0.214989 0.060 Uiso 1 1 calc R U . . .
H20E H 0.021609 0.961497 0.233243 0.060 Uiso 1 1 calc R U . . .
H20F H -0.027394 0.895238 0.233052 0.060 Uiso 1 1 calc R U . . .
C206 C 0.12632(16) 0.87565(11) 0.30181(10) 0.0343(5) Uani 1 1 d . . . . .
H206 H 0.159872 0.864911 0.273968 0.041 Uiso 1 1 calc R U . . .
C207 C 0.15344(16) 0.86475(11) 0.35047(10) 0.0337(5) Uani 1 1 d . . . . .
C208 C 0.23516(17) 0.83620(14) 0.35662(11) 0.0411(6) Uani 1 1 d . . . . .
H20G H 0.273330 0.860389 0.335812 0.062 Uiso 1 1 calc R U . . .
H20H H 0.234388 0.791023 0.345665 0.062 Uiso 1 1 calc R U . . .
H20I H 0.251135 0.838529 0.392392 0.062 Uiso 1 1 calc R U . . .
F1A F 0.6446(3) 0.85168(18) 0.59531(14) 0.0919(16) Uani 0.637(6) 1 d . U P A 1
F2A F 0.5548(3) 0.8806(3) 0.5146(3) 0.1185(19) Uani 0.637(6) 1 d . U P A 1
C1A C 0.6747(3) 0.8497(3) 0.54966(15) 0.0576(12) Uani 0.637(6) 1 d G U P A 1
C2A C 0.6295(2) 0.8637(3) 0.5068(2) 0.0670(13) Uani 0.637(6) 1 d G U P A 1
C3A C 0.6640(2) 0.8603(3) 0.45882(17) 0.0674(14) Uani 0.637(6) 1 d G U P A 1
H3A H 0.633073 0.869828 0.429503 0.081 Uiso 0.637(6) 1 calc R U P A 1
C4A C 0.7437(3) 0.8430(3) 0.45375(14) 0.0571(13) Uani 0.637(6) 1 d G U P A 1
H4A H 0.767336 0.840683 0.420976 0.069 Uiso 0.637(6) 1 calc R U P A 1
C5A C 0.78898(19) 0.8290(3) 0.49664(18) 0.0552(14) Uani 0.637(6) 1 d G U P A 1
H5A H 0.843491 0.817202 0.493176 0.066 Uiso 0.637(6) 1 calc R U P A 1
C6A C 0.7545(3) 0.8324(3) 0.54459(15) 0.0576(13) Uani 0.637(6) 1 d G U P A 1
H6A H 0.785382 0.822866 0.573905 0.069 Uiso 0.637(6) 1 calc R U P A 1
F1B F 0.5831(5) 0.8658(4) 0.4519(4) 0.125(3) Uani 0.363(6) 1 d . U P A 2
F2B F 0.5562(6) 0.8756(5) 0.5490(5) 0.105(3) Uani 0.363(6) 1 d . U P A 2
C1B C 0.6944(7) 0.8478(6) 0.5660(3) 0.080(2) Uani 0.363(6) 1 d G U P A 2
H1B H 0.687845 0.851724 0.601724 0.096 Uiso 0.363(6) 1 calc R U P A 2
C2B C 0.6303(5) 0.8595(5) 0.5337(4) 0.078(2) Uani 0.363(6) 1 d G U P A 2
C3B C 0.6400(6) 0.8538(5) 0.4815(4) 0.080(2) Uani 0.363(6) 1 d G U P A 2
C4B C 0.7136(7) 0.8363(6) 0.4615(3) 0.082(3) Uani 0.363(6) 1 d G U P A 2
H4B H 0.720203 0.832402 0.425752 0.099 Uiso 0.363(6) 1 calc R U P A 2
C5B C 0.7777(5) 0.8246(7) 0.4937(5) 0.081(3) Uani 0.363(6) 1 d G U P A 2
H5B H 0.828058 0.812660 0.480059 0.098 Uiso 0.363(6) 1 calc R U P A 2
C6B C 0.7681(6) 0.8303(8) 0.5460(5) 0.082(3) Uani 0.363(6) 1 d G U P A 2
H6B H 0.811880 0.822320 0.568045 0.099 Uiso 0.363(6) 1 calc R U P A 2

loop_
_atom_site_aniso_label
_atom_site_aniso_U_11
_atom_site_aniso_U_22
_atom_site_aniso_U_33
_atom_site_aniso_U_23
_atom_site_aniso_U_13
_atom_site_aniso_U_12
B1 0.064(2) 0.0459(18) 0.0422(19) -0.0044(15) 0.0111(17) 0.0141(16)
B2 0.0515(19) 0.0355(14) 0.0325(15) 0.0066(12) 0.0064(13) 0.0111(13)
B3 0.057(2) 0.0352(15) 0.0483(19) 0.0097(14) 0.0037(16) 0.0053(14)
B4 0.0230(12) 0.0235(11) 0.0247(12) -0.0007(9) -0.0020(10) 0.0038(9)
F2 0.0365(8) 0.0352(7) 0.0388(8) 0.0105(6) 0.0003(6) 0.0036(6)
F3 0.0500(10) 0.0686(11) 0.0375(9) 0.0147(8) 0.0052(7) -0.0130(8)
F4 0.0388(9) 0.0775(12) 0.0506(10) -0.0121(9) 0.0213(8) -0.0114(8)
F5 0.0269(8) 0.0463(9) 0.0708(11) -0.0125(8) 0.0111(7) 0.0064(6)
F6 0.0297(7) 0.0312(7) 0.0422(8) 0.0006(6) -0.0006(6) 0.0075(6)
F8 0.0391(8) 0.0297(7) 0.0391(8) 0.0083(6) -0.0063(6) 0.0017(6)
F9 0.0514(10) 0.0546(9) 0.0354(8) 0.0078(7) -0.0172(7) 0.0058(8)
F10 0.0665(12) 0.0562(10) 0.0516(10) -0.0111(8) -0.0324(9) -0.0042(9)
F11 0.0610(11) 0.0331(8) 0.0562(10) -0.0060(7) -0.0180(9) -0.0115(7)
F12 0.0351(8) 0.0273(6) 0.0344(7) 0.0037(5) -0.0050(6) -0.0019(5)
F14 0.0333(8) 0.0380(7) 0.0340(8) -0.0095(6) -0.0004(6) 0.0065(6)
F15 0.0319(8) 0.0351(8) 0.0624(10) -0.0083(7) 0.0084(7) 0.0102(6)
F16 0.0268(8) 0.0441(8) 0.0706(12) 0.0071(8) -0.0089(7) 0.0108(6)
F17 0.0333(8) 0.0520(9) 0.0465(9) 0.0005(7) -0.0169(7) 0.0027(7)
F18 0.0339(8) 0.0333(7) 0.0324(7) -0.0074(6) -0.0059(6) 0.0040(6)
F20 0.0350(8) 0.0375(7) 0.0346(8) -0.0013(6) 0.0069(6) 0.0008(6)
F21 0.0425(9) 0.0548(10) 0.0500(10) 0.0121(8) 0.0114(8) -0.0092(7)
F22 0.0431(9) 0.0356(8) 0.0731(12) 0.0126(8) -0.0060(8) -0.0149(7)
F23 0.0476(9) 0.0295(7) 0.0598(10) -0.0108(7) -0.0076(8) -0.0044(6)
F24 0.0355(8) 0.0321(7) 0.0340(8) -0.0072(6) 0.0001(6) 0.0004(6)
C1 0.0228(11) 0.0264(10) 0.0267(11) -0.0063(8) -0.0006(9) -0.0010(8)
C2 0.0281(12) 0.0304(11) 0.0304(12) -0.0017(9) -0.0028(10) -0.0013(9)
C3 0.0345(13) 0.0468(14) 0.0271(12) -0.0017(10) 0.0021(10) -0.0114(11)
C4 0.0281(13) 0.0473(14) 0.0399(14) -0.0141(12) 0.0127(11) -0.0096(11)
C5 0.0214(11) 0.0364(12) 0.0465(15) -0.0139(11) 0.0027(10) -0.0027(9)
C6 0.0255(11) 0.0251(10) 0.0332(12) -0.0054(9) -0.0004(9) -0.0016(8)
C7 0.0206(10) 0.0278(10) 0.0259(11) -0.0008(8) 0.0011(9) 0.0025(8)
C8 0.0254(11) 0.0285(11) 0.0313(12) 0.0017(9) 0.0009(9) 0.0031(9)
C9 0.0336(13) 0.0449(14) 0.0270(12) 0.0029(10) -0.0043(10) 0.0071(11)
C10 0.0350(14) 0.0448(14) 0.0361(14) -0.0097(11) -0.0105(11) -0.0010(11)
C11 0.0355(13) 0.0288(12) 0.0418(14) -0.0050(10) -0.0032(11) -0.0020(10)
C12 0.0243(11) 0.0290(11) 0.0288(12) -0.0008(9) -0.0022(9) 0.0013(9)
C13 0.0239(11) 0.0229(10) 0.0261(11) 0.0023(8) 0.0005(9) 0.0004(8)
C14 0.0232(11) 0.0256(10) 0.0330(12) 0.0001(9) 0.0009(9) -0.0012(8)
C15 0.0244(11) 0.0246(11) 0.0436(14) 0.0006(9) 0.0062(10) 0.0035(9)
C16 0.0193(11) 0.0288(11) 0.0516(15) 0.0094(11) -0.0030(10) 0.0016(9)
C17 0.0266(12) 0.0319(11) 0.0327(12) 0.0064(9) -0.0042(10) -0.0029(9)
C18 0.0233(11) 0.0266(10) 0.0311(12) 0.0032(9) 0.0005(9) 0.0004(8)
C19 0.0212(10) 0.0249(10) 0.0295(11) 0.0023(8) -0.0043(9) 0.0028(8)
C20 0.0248(11) 0.0292(11) 0.0319(12) 0.0033(9) -0.0029(9) 0.0025(9)
C21 0.0254(12) 0.0392(13) 0.0396(14) 0.0115(11) -0.0005(11) -0.0023(10)
C22 0.0268(12) 0.0283(11) 0.0558(16) 0.0119(11) -0.0100(12) -0.0051(9)
C23 0.0285(12) 0.0249(10) 0.0462(14) -0.0029(10) -0.0114(11) 0.0000(9)
C24 0.0231(11) 0.0279(11) 0.0338(12) 0.0013(9) -0.0051(9) 0.0014(9)
C100 0.0505(17) 0.0358(13) 0.0322(13) 0.0000(10) 0.0048(12) 0.0056(11)
C101 0.0530(17) 0.0449(14) 0.0283(13) -0.0054(11) 0.0013(12) 0.0082(12)
C102 0.065(2) 0.069(2) 0.0358(15) 0.0105(14) 0.0013(15) 0.0211(17)
C103 0.0501(18) 0.0535(17) 0.0459(17) -0.0093(13) 0.0007(14) 0.0077(14)
C104 0.0583(19) 0.0453(15) 0.0523(18) -0.0118(14) 0.0114(15) -0.0005(14)
C105 0.063(2) 0.068(2) 0.087(3) -0.008(2) 0.022(2) -0.0105(18)
C106 0.068(2) 0.0410(15) 0.0434(17) -0.0010(12) 0.0098(15) -0.0028(14)
C107 0.0607(18) 0.0322(13) 0.0340(13) -0.0003(10) 0.0028(13) -0.0001(12)
C108 0.072(2) 0.0370(14) 0.0492(17) 0.0102(13) -0.0038(16) -0.0026(14)
C200 0.0391(14) 0.0339(12) 0.0388(14) 0.0073(10) 0.0054(11) 0.0074(10)
C201 0.0397(15) 0.0379(13) 0.0458(16) 0.0112(11) 0.0090(12) 0.0065(11)
C202 0.052(2) 0.078(2) 0.0493(18) 0.0196(16) 0.0184(15) 0.0253(17)
C203 0.0308(13) 0.0343(12) 0.0501(16) 0.0080(11) 0.0033(12) 0.0042(10)
C204 0.0387(14) 0.0240(11) 0.0406(14) 0.0026(10) -0.0025(11) -0.0023(10)
C205 0.0474(16) 0.0315(12) 0.0406(15) -0.0014(11) -0.0070(12) 0.0020(11)
C206 0.0385(14) 0.0282(11) 0.0361(13) -0.0032(10) 0.0042(11) 0.0018(10)
C207 0.0356(13) 0.0262(11) 0.0395(13) -0.0003(10) 0.0024(11) 0.0023(9)
C208 0.0392(15) 0.0449(14) 0.0392(14) -0.0045(12) -0.0010(12) 0.0095(12)
F1A 0.132(4) 0.072(2) 0.071(2) -0.0110(17) 0.043(2) -0.036(2)
F2A 0.070(2) 0.144(4) 0.141(5) 0.015(4) 0.008(3) 0.022(3)
C1A 0.069(3) 0.042(2) 0.062(2) 0.000(2) 0.005(2) -0.020(2)
C2A 0.057(2) 0.060(3) 0.084(3) 0.003(3) -0.005(2) -0.003(2)
C3A 0.057(3) 0.072(3) 0.073(3) 0.008(3) -0.018(2) -0.003(2)
C4A 0.053(3) 0.060(3) 0.058(2) -0.004(2) -0.017(2) -0.012(2)
C5A 0.055(2) 0.054(3) 0.057(3) 0.004(2) -0.0139(19) -0.014(2)
C6A 0.063(3) 0.050(3) 0.059(2) 0.009(2) -0.011(2) -0.021(2)
F1B 0.109(5) 0.126(6) 0.140(6) -0.005(5) -0.069(5) 0.025(5)
F2B 0.090(4) 0.089(5) 0.137(7) -0.001(6) 0.009(5) 0.011(4)
C1B 0.082(4) 0.052(4) 0.107(5) -0.004(5) -0.022(4) -0.005(4)
C2B 0.078(4) 0.052(4) 0.105(5) -0.008(4) -0.021(4) 0.004(4)
C3B 0.075(4) 0.063(4) 0.103(5) -0.009(4) -0.027(3) 0.008(4)
C4B 0.081(4) 0.062(5) 0.105(5) -0.013(4) -0.021(4) 0.004(4)
C5B 0.076(4) 0.059(5) 0.110(6) -0.007(5) -0.021(4) 0.000(4)
C6B 0.079(4) 0.058(5) 0.110(6) -0.004(5) -0.022(4) -0.005(4)

loop_
_atom_type_symbol
_atom_type_description
_atom_type_scat_dispersion_real
_atom_type_scat_dispersion_imag
_atom_type_scat_source
C C 0.0033 0.0016 'International Tables Vol C Tables 4.2.6.8 and 6.1.1.4'
B B 0.0013 0.0007 'International Tables Vol C Tables 4.2.6.8 and 6.1.1.4'
F F 0.0171 0.0103 'International Tables Vol C Tables 4.2.6.8 and 6.1.1.4'
H H 0.0000 0.0000 'International Tables Vol C Tables 4.2.6.8 and 6.1.1.4'

loop_
_geom_angle_atom_site_label_1
_geom_angle_atom_site_label_2
_geom_angle_atom_site_label_3
_geom_angle
C100 B1 B2 54.78(18)
C100 B2 C200 123.8(2)
C100 B2 B1 58.97(19)
C200 B2 B1 143.1(2)
C100 B2 B3 142.2(2)
C200 B2 B3 58.49(18)
B1 B2 B3 146.0(2)
C200 B3 B2 55.12(17)
C7 B4 C1 102.35(17)
C7 B4 C19 113.56(18)
C1 B4 C19 112.96(17)
C7 B4 C13 113.19(17)
C1 B4 C13 113.59(18)
C19 B4 C13 101.66(17)
C2 C1 C6 112.9(2)
C2 C1 B4 127.8(2)
C6 C1 B4 119.1(2)
F2 C2 C1 121.0(2)
F2 C2 C3 114.6(2)
C1 C2 C3 124.4(2)
F3 C3 C4 120.3(2)
F3 C3 C2 120.3(2)
C4 C3 C2 119.3(2)
F4 C4 C5 120.6(2)
F4 C4 C3 120.2(3)
C5 C4 C3 119.3(2)
F5 C5 C4 120.3(2)
F5 C5 C6 120.3(2)
C4 C5 C6 119.4(2)
F6 C6 C5 116.1(2)
F6 C6 C1 119.4(2)
C5 C6 C1 124.6(2)
C12 C7 C8 113.1(2)
C12 C7 B4 119.02(19)
C8 C7 B4 127.5(2)
F8 C8 C9 115.0(2)
F8 C8 C7 120.7(2)
C9 C8 C7 124.2(2)
F9 C9 C10 119.9(2)
F9 C9 C8 120.2(2)
C10 C9 C8 119.9(2)
F10 C10 C11 120.6(2)
F10 C10 C9 120.7(2)
C11 C10 C9 118.7(2)
F11 C11 C10 120.0(2)
F11 C11 C12 120.6(2)
C10 C11 C12 119.4(2)
F12 C12 C11 116.3(2)
F12 C12 C7 119.10(19)
C11 C12 C7 124.5(2)
C14 C13 C18 113.3(2)
C14 C13 B4 127.4(2)
C18 C13 B4 119.10(19)
F14 C14 C13 121.0(2)
F14 C14 C15 115.2(2)
C13 C14 C15 123.8(2)
F15 C15 C16 120.2(2)
F15 C15 C14 120.2(2)
C16 C15 C14 119.5(2)
F16 C16 C15 120.2(2)
F16 C16 C17 120.2(2)
C15 C16 C17 119.6(2)
F17 C17 C16 120.5(2)
F17 C17 C18 120.3(2)
C16 C17 C18 119.2(2)
F18 C18 C17 116.2(2)
F18 C18 C13 119.25(19)
C17 C18 C13 124.5(2)
C24 C19 C20 113.1(2)
C24 C19 B4 127.2(2)
C20 C19 B4 119.12(19)
F20 C20 C21 116.6(2)
F20 C20 C19 119.0(2)
C21 C20 C19 124.4(2)
F21 C21 C22 120.1(2)
F21 C21 C20 120.4(2)
C22 C21 C20 119.5(2)
F22 C22 C21 120.9(2)
F22 C22 C23 119.9(2)
C21 C22 C23 119.1(2)
F23 C23 C22 120.2(2)
F23 C23 C24 120.3(2)
C22 C23 C24 119.5(2)
F24 C24 C19 120.9(2)
F24 C24 C23 114.8(2)
C19 C24 C23 124.3(2)
C101 C100 C107 117.5(3)
C101 C100 B2 118.5(2)
C107 C100 B2 117.3(2)
C101 C100 B1 115.6(2)
C107 C100 B1 110.8(2)
B2 C100 B1 66.2(2)
C103 C101 C100 119.7(3)
C103 C101 C102 117.8(3)
C100 C101 C102 122.4(3)
C101 C103 C104 122.0(3)
C103 C104 C106 119.1(3)
C103 C104 C105 120.7(3)
C106 C104 C105 120.3(3)
C107 C106 C104 122.0(3)
C106 C107 C100 119.8(3)
C106 C107 C108 118.1(3)
C100 C107 C108 122.1(3)
C207 C200 C201 117.9(2)
C207 C200 B2 116.6(2)
C201 C200 B2 117.5(2)
C207 C200 B3 112.1(2)
C201 C200 B3 115.8(2)
B2 C200 B3 66.39(19)
C203 C201 C200 118.9(2)
C203 C201 C202 118.6(3)
C200 C201 C202 122.5(3)
C201 C203 C204 122.8(2)
C206 C204 C203 118.7(2)
C206 C204 C205 120.5(2)
C203 C204 C205 120.7(2)
C207 C206 C204 122.2(2)
C206 C207 C200 119.5(2)
C206 C207 C208 117.8(2)
C200 C207 C208 122.8(2)
F1A C1A C2A 122.1(4)
F1A C1A C6A 117.9(4)
C2A C1A C6A 120.0
F2A C2A C3A 123.5(5)
F2A C2A C1A 116.5(5)
C3A C2A C1A 120.0
C2A C3A C4A 120.0
C5A C4A C3A 120.0
C6A C5A C4A 120.0
C5A C6A C1A 120.0
C2B C1B C6B 120.0
F2B C2B C1B 124.9(9)
F2B C2B C3B 115.1(9)
C1B C2B C3B 120.0
F1B C3B C4B 119.4(10)
F1B C3B C2B 120.6(10)
C4B C3B C2B 120.0
C3B C4B C5B 120.0
C6B C5B C4B 120.0
C5B C6B C1B 120.0

loop_
_geom_bond_atom_site_label_1
_geom_bond_atom_site_label_2
_geom_bond_distance
B1 C100 1.707(4)
B1 B2 1.823(5)
B2 C100 1.627(5)
B2 C200 1.639(4)
B2 B3 1.830(5)
B3 C200 1.703(4)
B4 C7 1.651(3)
B4 C1 1.652(3)
B4 C19 1.659(3)
B4 C13 1.660(3)
F2 C2 1.357(3)
F3 C3 1.345(3)
F4 C4 1.348(3)
F5 C5 1.350(3)
F6 C6 1.352(3)
F8 C8 1.358(3)
F9 C9 1.348(3)
F10 C10 1.339(3)
F11 C11 1.348(3)
F12 C12 1.350(3)
F14 C14 1.356(3)
F15 C15 1.350(3)
F16 C16 1.348(3)
F17 C17 1.351(3)
F18 C18 1.354(3)
F20 C20 1.349(3)
F21 C21 1.351(3)
F22 C22 1.350(3)
F23 C23 1.346(3)
F24 C24 1.357(3)
C1 C2 1.383(3)
C1 C6 1.392(3)
C2 C3 1.388(3)
C3 C4 1.370(4)
C4 C5 1.367(4)
C5 C6 1.380(3)
C7 C12 1.391(3)
C7 C8 1.391(3)
C8 C9 1.380(3)
C9 C10 1.377(4)
C10 C11 1.375(4)
C11 C12 1.385(3)
C13 C14 1.385(3)
C13 C18 1.392(3)
C14 C15 1.387(3)
C15 C16 1.365(4)
C16 C17 1.367(4)
C17 C18 1.376(3)
C19 C24 1.385(3)
C19 C20 1.391(3)
C20 C21 1.385(3)
C21 C22 1.368(4)
C22 C23 1.373(4)
C23 C24 1.386(3)
C100 C101 1.448(4)
C100 C107 1.452(4)
C101 C103 1.374(4)
C101 C102 1.502(4)
C103 C104 1.394(5)
C104 C106 1.397(5)
C104 C105 1.500(5)
C106 C107 1.367(4)
C107 C108 1.514(4)
C200 C207 1.445(4)
C200 C201 1.457(4)
C201 C203 1.369(4)
C201 C202 1.501(4)
C203 C204 1.395(4)
C204 C206 1.392(4)
C204 C205 1.496(4)
C206 C207 1.377(4)
C207 C208 1.500(4)
F1A C1A 1.303(5)
F2A C2A 1.316(6)
C1A C2A 1.3900
C1A C6A 1.3900
C2A C3A 1.3900
C3A C4A 1.3900
C4A C5A 1.3900
C5A C6A 1.3900
F1B C3B 1.255(10)
F2B C2B 1.347(11)
C1B C2B 1.3900
C1B C6B 1.3900
C2B C3B 1.3900
C3B C4B 1.3900
C4B C5B 1.3900
C5B C6B 1.3900

loop_
_geom_torsion_atom_site_label_1
_geom_torsion_atom_site_label_2
_geom_torsion_atom_site_label_3
_geom_torsion_atom_site_label_4
_geom_torsion
C100 B1 B2 C200 -106.2(4)
C100 B1 B2 B3 139.2(5)
C100 B2 B3 C200 -105.8(4)
B1 B2 B3 C200 140.1(5)
C7 B4 C1 C2 107.6(2)
C19 B4 C1 C2 -129.9(2)
C13 B4 C1 C2 -14.8(3)
C7 B4 C1 C6 -66.8(2)
C19 B4 C1 C6 55.7(3)
C13 B4 C1 C6 170.78(19)
C6 C1 C2 F2 177.0(2)
B4 C1 C2 F2 2.4(3)
C6 C1 C2 C3 -3.0(3)
B4 C1 C2 C3 -177.7(2)
F2 C2 C3 F3 -0.2(3)
C1 C2 C3 F3 179.8(2)
F2 C2 C3 C4 -179.2(2)
C1 C2 C3 C4 0.8(4)
F3 C3 C4 F4 2.2(4)
C2 C3 C4 F4 -178.8(2)
F3 C3 C4 C5 -177.6(2)
C2 C3 C4 C5 1.3(4)
F4 C4 C5 F5 -1.5(4)
C3 C4 C5 F5 178.3(2)
F4 C4 C5 C6 179.1(2)
C3 C4 C5 C6 -1.1(4)
F5 C5 C6 F6 -0.2(3)
C4 C5 C6 F6 179.2(2)
F5 C5 C6 C1 179.2(2)
C4 C5 C6 C1 -1.3(4)
C2 C1 C6 F6 -177.38(19)
B4 C1 C6 F6 -2.2(3)
C2 C1 C6 C5 3.2(3)
B4 C1 C6 C5 178.4(2)
C1 B4 C7 C12 -69.3(2)
C19 B4 C7 C12 168.7(2)
C13 B4 C7 C12 53.4(3)
C1 B4 C7 C8 103.3(2)
C19 B4 C7 C8 -18.8(3)
C13 B4 C7 C8 -134.0(2)
C12 C7 C8 F8 177.6(2)
B4 C7 C8 F8 4.7(4)
C12 C7 C8 C9 -1.7(3)
B4 C7 C8 C9 -174.7(2)
F8 C8 C9 F9 0.2(3)
C7 C8 C9 F9 179.5(2)
F8 C8 C9 C10 -179.2(2)
C7 C8 C9 C10 0.1(4)
F9 C9 C10 F10 0.7(4)
C8 C9 C10 F10 -179.9(2)
F9 C9 C10 C11 -178.5(2)
C8 C9 C10 C11 0.9(4)
F10 C10 C11 F11 -1.2(4)
C9 C10 C11 F11 178.1(2)
F10 C10 C11 C12 -179.4(2)
C9 C10 C11 C12 -0.2(4)
F11 C11 C12 F12 0.4(3)
C10 C11 C12 F12 178.6(2)
F11 C11 C12 C7 -179.9(2)
C10 C11 C12 C7 -1.7(4)
C8 C7 C12 F12 -177.81(19)
B4 C7 C12 F12 -4.2(3)
C8 C7 C12 C11 2.5(3)
B4 C7 C12 C11 176.1(2)
C7 B4 C13 C14 15.0(3)
C1 B4 C13 C14 131.1(2)
C19 B4 C13 C14 -107.2(2)
C7 B4 C13 C18 -169.29(19)
C1 B4 C13 C18 -53.1(3)
C19 B4 C13 C18 68.5(2)
C18 C13 C14 F14 -175.82(19)
B4 C13 C14 F14 0.2(3)
C18 C13 C14 C15 3.1(3)
B4 C13 C14 C15 179.1(2)
F14 C14 C15 F15 -0.3(3)
C13 C14 C15 F15 -179.4(2)
F14 C14 C15 C16 178.0(2)
C13 C14 C15 C16 -1.0(4)
F15 C15 C16 F16 -1.6(3)
C14 C15 C16 F16 -180.0(2)
F15 C15 C16 C17 177.1(2)
C14 C15 C16 C17 -1.2(4)
F16 C16 C17 F17 -0.4(3)
C15 C16 C17 F17 -179.2(2)
F16 C16 C17 C18 179.8(2)
C15 C16 C17 C18 1.0(4)
F17 C17 C18 F18 0.6(3)
C16 C17 C18 F18 -179.6(2)
F17 C17 C18 C13 -178.4(2)
C16 C17 C18 C13 1.5(4)
C14 C13 C18 F18 177.70(19)
B4 C13 C18 F18 1.4(3)
C14 C13 C18 C17 -3.4(3)
B4 C13 C18 C17 -179.7(2)
C7 B4 C19 C24 134.8(2)
C1 B4 C19 C24 18.8(3)
C13 B4 C19 C24 -103.2(2)
C7 B4 C19 C20 -54.0(3)
C1 B4 C19 C20 -169.99(19)
C13 B4 C19 C20 67.9(2)
C24 C19 C20 F20 178.22(19)
B4 C19 C20 F20 5.9(3)
C24 C19 C20 C21 -0.6(3)
B4 C19 C20 C21 -172.9(2)
F20 C20 C21 F21 -0.4(3)
C19 C20 C21 F21 178.4(2)
F20 C20 C21 C22 -179.0(2)
C19 C20 C21 C22 -0.2(4)
F21 C21 C22 F22 -0.1(4)
C20 C21 C22 F22 178.5(2)
F21 C21 C22 C23 -178.4(2)
C20 C21 C22 C23 0.2(4)
F22 C22 C23 F23 2.1(4)
C21 C22 C23 F23 -179.6(2)
F22 C22 C23 C24 -177.7(2)
C21 C22 C23 C24 0.6(4)
C20 C19 C24 F24 -178.50(19)
B4 C19 C24 F24 -6.9(3)
C20 C19 C24 C23 1.4(3)
B4 C19 C24 C23 173.0(2)
F23 C23 C24 F24 -1.4(3)
C22 C23 C24 F24 178.5(2)
F23 C23 C24 C19 178.8(2)
C22 C23 C24 C19 -1.4(4)
C200 B2 C100 C101 -116.6(3)
B1 B2 C100 C101 107.4(3)
B3 B2 C100 C101 -36.0(5)
C200 B2 C100 C107 33.9(4)
B1 B2 C100 C107 -102.1(3)
B3 B2 C100 C107 114.5(4)
C200 B2 C100 B1 136.0(3)
B3 B2 C100 B1 -143.4(4)
B2 B1 C100 C101 -111.5(3)
B2 B1 C100 C107 111.6(3)
C107 C100 C101 C103 1.7(4)
B2 C100 C101 C103 152.1(3)
B1 C100 C101 C103 -132.2(3)
C107 C100 C101 C102 -175.7(3)
B2 C100 C101 C102 -25.3(4)
B1 C100 C101 C102 50.4(4)
C100 C101 C103 C104 -1.1(4)
C102 C101 C103 C104 176.5(3)
C101 C103 C104 C106 0.2(4)
C101 C103 C104 C105 179.7(3)
C103 C104 C106 C107 -0.1(4)
C105 C104 C106 C107 -179.6(3)
C104 C106 C107 C100 0.8(4)
C104 C106 C107 C108 179.8(3)
C101 C100 C107 C106 -1.5(4)
B2 C100 C107 C106 -152.4(3)
B1 C100 C107 C106 134.4(3)
C101 C100 C107 C108 179.5(2)
B2 C100 C107 C108 28.7(4)
B1 C100 C107 C108 -44.5(4)
C100 B2 C200 C207 30.9(3)
B1 B2 C200 C207 112.7(4)
B3 B2 C200 C207 -103.9(3)
C100 B2 C200 C201 -117.3(3)
B1 B2 C200 C201 -35.5(5)
B3 B2 C200 C201 107.9(3)
C100 B2 C200 B3 134.8(3)
B1 B2 C200 B3 -143.4(5)
B2 B3 C200 C207 110.5(3)
B2 B3 C200 C201 -110.4(3)
C207 C200 C201 C203 -0.6(4)
B2 C200 C201 C203 147.2(3)
B3 C200 C201 C203 -137.3(3)
C207 C200 C201 C202 -179.4(3)
B2 C200 C201 C202 -31.6(4)
B3 C200 C201 C202 43.9(4)
C200 C201 C203 C204 -0.3(4)
C202 C201 C203 C204 178.6(3)
C201 C203 C204 C206 1.4(4)
C201 C203 C204 C205 -178.5(2)
C203 C204 C206 C207 -1.8(4)
C205 C204 C206 C207 178.1(2)
C204 C206 C207 C200 1.0(4)
C204 C206 C207 C208 179.9(2)
C201 C200 C207 C206 0.2(4)
B2 C200 C207 C206 -147.9(2)
B3 C200 C207 C206 138.4(3)
C201 C200 C207 C208 -178.7(2)
B2 C200 C207 C208 33.2(3)
B3 C200 C207 C208 -40.5(4)
F1A C1A C2A F2A 1.6(6)
C6A C1A C2A F2A -179.0(6)
F1A C1A C2A C3A -179.4(5)
C6A C1A C2A C3A 0.0
F2A C2A C3A C4A 178.9(6)
C1A C2A C3A C4A 0.0
C2A C3A C4A C5A 0.0
C3A C4A C5A C6A 0.0
C4A C5A C6A C1A 0.0
F1A C1A C6A C5A 179.4(5)
C2A C1A C6A C5A 0.0
C6B C1B C2B F2B 178.8(11)
C6B C1B C2B C3B 0.0
F2B C2B C3B F1B 2.9(11)
C1B C2B C3B F1B -178.2(12)
F2B C2B C3B C4B -178.9(10)
C1B C2B C3B C4B 0.0
F1B C3B C4B C5B 178.3(12)
C2B C3B C4B C5B 0.0
C3B C4B C5B C6B 0.0
C4B C5B C6B C1B 0.0
C2B C1B C6B C5B 0.0
